data_4320821
loop_
_publ_author_name
'Eric E. Pullen'
'Daniel Rabinovich'
'Christopher D. Incarvito'
'Thomas E. Concolino'
'Arnold L. Rheingold'

_publ_contact_author
;
     Dr. Daniel Rabinovich
     Department of Chemistry
     The University of North Carolina at Charlotte
     9201 University City Boulevard
     Charlotte, NC 28223
     USA
;
_publ_contact_author_email DRabinov@email.uncc.edu
_publ_contact_author_fax +704-547-3151
_publ_contact_author_phone +704-547-4442
_publ_section_title
;
 Syntheses and Structures of Methyltris(pyrazolyl)silane Complexes of the
 Group 6 Metals
;
_journal_name_full 'Inorganic Chemistry'
_journal_page_first 1561
_journal_page_last 1567
_journal_paper_doi 10.1021/ic990945l
_journal_volume 39
_journal_year 2000
_chemical_formula_sum 'C19 H24 Cr N6 O3 Si'
_chemical_formula_weight 464.53
_chemical_name_systematic
; 
 ? 
;
_space_group_IT_number 11
_symmetry_cell_setting monoclinic
_symmetry_space_group_name_Hall '-P 2yb'
_symmetry_space_group_name_H-M 'P 1 21/m 1'
_atom_sites_solution_hydrogens geom
_atom_sites_solution_primary direct
_atom_sites_solution_secondary difmap
_audit_creation_method SHELXL-97
_cell_angle_alpha 90.00
_cell_angle_beta 97.1566(11)
_cell_angle_gamma 90.00
_cell_formula_units_Z 2
_cell_length_a 8.0132(6)
_cell_length_b 13.7886(9)
_cell_length_c 9.6481(7)
_cell_measurement_temperature 173(2)
_cell_volume 1057.72(13)
_computing_cell_refinement 'Bruker SMART'
_computing_data_collection 'Bruker SMART'
_computing_data_reduction 'Bruker SHELXTL'
_computing_molecular_graphics 'Bruker SHELXTL'
_computing_publication_material 'Bruker SHELXTL'
_computing_structure_refinement 'SHELXL-97 (Sheldrick, 1997)'
_computing_structure_solution 'SHELXS-97 (Sheldrick, 1990)'
_diffrn_ambient_temperature 173(2)
_diffrn_measured_fraction_theta_full 0.872
_diffrn_measured_fraction_theta_max 0.872
_diffrn_measurement_device_type 'CCD area detector'
_diffrn_measurement_method 'phi and omega scans'
_diffrn_radiation_monochromator graphite
_diffrn_radiation_source 'fine-focus sealed tube'
_diffrn_radiation_type MoK\a
_diffrn_radiation_wavelength 0.71073
_diffrn_reflns_av_R_equivalents 0.0344
_diffrn_reflns_av_sigmaI/netI 0.0394
_diffrn_reflns_limit_h_max 10
_diffrn_reflns_limit_h_min -10
_diffrn_reflns_limit_k_max 12
_diffrn_reflns_limit_k_min -17
_diffrn_reflns_limit_l_max 12
_diffrn_reflns_limit_l_min -12
_diffrn_reflns_number 5106
_diffrn_reflns_theta_full 28.26
_diffrn_reflns_theta_max 28.26
_diffrn_reflns_theta_min 2.56
_exptl_absorpt_coefficient_mu 0.631
_exptl_absorpt_correction_T_max 0.8841
_exptl_absorpt_correction_T_min 0.8581
_exptl_absorpt_correction_type empirical
_exptl_absorpt_process_details DIFABS
_exptl_crystal_colour yellow
_exptl_crystal_density_diffrn 1.459
_exptl_crystal_density_method 'not measured'
_exptl_crystal_description plate
_exptl_crystal_F_000 484
_exptl_crystal_size_max 0.25
_exptl_crystal_size_mid 0.25
_exptl_crystal_size_min 0.20
_refine_diff_density_max 0.597
_refine_diff_density_min -0.513
_refine_diff_density_rms 0.099
_refine_ls_extinction_method none
_refine_ls_goodness_of_fit_ref 1.524
_refine_ls_hydrogen_treatment mixed
_refine_ls_matrix_type full
_refine_ls_number_parameters 154
_refine_ls_number_reflns 2383
_refine_ls_number_restraints 0
_refine_ls_restrained_S_all 1.524
_refine_ls_R_factor_all 0.0828
_refine_ls_R_factor_gt 0.0638
_refine_ls_shift/su_max 1.228
_refine_ls_shift/su_mean 0.086
_refine_ls_structure_factor_coef Fsqd
_refine_ls_weighting_details 'calc w=1/[\s^2^(Fo^2^)+(0.1000P)^2^+0.0000P] where P=(Fo^2^+2Fc^2^)/3'
_refine_ls_weighting_scheme calc
_refine_ls_wR_factor_gt 0.1841
_refine_ls_wR_factor_ref 0.2041
_reflns_number_gt 1981
_reflns_number_total 2383
_reflns_threshold_expression >2sigma(I)
_cod_data_source_file ic990945l_3.cif
_cod_data_source_block drab09
_cod_depositor_comments
;
The following automatic conversions were performed:

'_symmetry_cell_setting' value 'Monoclinic' changed to 'monoclinic'
according to the built-in table from CIF Core dictionary named
'cif_core.dic' version 2.4.1 from
2010-06-29.

'_exptl_absorpt_correction_type' value 'Empirical'
changed to 'empirical' according to the built-in table from CIF Core
dictionary named 'cif_core.dic' version 2.4.1 from 2010-06-29.

Automatic conversion script
Id: cif_fix_values 1646 2011-03-28 12:23:43Z adriana 
;
_cod_database_code 4320821

loop_
_symmetry_equiv_pos_as_xyz
'x, y, z'
'-x, y+1/2, -z'
'-x, -y, -z'
'x, -y-1/2, z'

loop_
_atom_site_label
_atom_site_type_symbol
_atom_site_fract_x
_atom_site_fract_y
_atom_site_fract_z
_atom_site_U_iso_or_equiv
_atom_site_adp_type
_atom_site_occupancy
_atom_site_symmetry_multiplicity
_atom_site_calc_flag
_atom_site_refinement_flags
_atom_site_disorder_assembly
_atom_site_disorder_group
Cr1 Cr 0.44407(9) 0.2500 0.21694(7) 0.0182(3) Uani 1 2 d S . .
Si1 Si 0.45810(18) 0.2500 0.56939(14) 0.0240(4) Uani 1 2 d S . .
O1 O 0.5867(4) 0.1089(2) 0.0286(3) 0.0407(8) Uani 1 1 d . . .
O2 O 0.1733(6) 0.2500 -0.0247(4) 0.0460(13) Uani 1 2 d S . .
N1 N 0.3355(4) 0.1446(2) 0.3457(3) 0.0210(7) Uani 1 1 d . . .
N2 N 0.3546(4) 0.1481(3) 0.4906(3) 0.0238(7) Uani 1 1 d . . .
N3 N 0.6658(5) 0.2500 0.3732(4) 0.0226(9) Uani 1 2 d S . .
N4 N 0.6591(5) 0.2500 0.5162(4) 0.0235(10) Uani 1 2 d S . .
C1 C 0.1934(6) 0.0348(4) 0.1622(4) 0.0413(11) Uani 1 1 d . . .
H1A H 0.2357 0.0821 0.0993 0.062 Uiso 1 1 calc R . .
H1B H 0.0703 0.0326 0.1449 0.062 Uiso 1 1 calc R . .
H1C H 0.2390 -0.0295 0.1453 0.062 Uiso 1 1 calc R . .
C2 C 0.2470(5) 0.0639(3) 0.3106(4) 0.0294(9) Uani 1 1 d . . .
C3 C 0.2117(5) 0.0152(3) 0.4319(5) 0.0353(10) Uani 1 1 d . . .
H3A H 0.1511 -0.0438 0.4351 0.042 Uiso 1 1 calc R . .
C4 C 0.2804(5) 0.0684(3) 0.5434(4) 0.0301(9) Uani 1 1 d . . .
C5 C 0.2792(7) 0.0469(4) 0.6952(5) 0.0506(14) Uani 1 1 d . . .
H5A H 0.2171 -0.0134 0.7055 0.076 Uiso 1 1 calc R . .
H5B H 0.2246 0.1003 0.7392 0.076 Uiso 1 1 calc R . .
H5C H 0.3950 0.0396 0.7402 0.076 Uiso 1 1 calc R . .
C6 C 0.8948(8) 0.2500 0.2193(7) 0.0474(19) Uani 1 2 d S . .
H6A H 0.8020 0.2500 0.1461 0.071 Uiso 1 2 d SR . .
H6B H 0.9621 0.3069 0.2114 0.071 Uiso 0.50 1 d PR . .
C7 C 0.8290(6) 0.2500 0.3576(6) 0.0298(12) Uani 1 2 d S . .
C8 C 0.9259(7) 0.2500 0.4882(7) 0.0332(13) Uani 1 2 d S . .
H8A H 1.0465 0.2500 0.5051 0.040 Uiso 1 2 d SR . .
C9 C 0.8181(7) 0.2500 0.5873(6) 0.0316(13) Uani 1 2 d S . .
C10 C 0.8580(10) 0.2500 0.7431(7) 0.0503(19) Uani 1 2 d S . .
H10A H 0.7583 0.2500 0.7890 0.075 Uiso 1 2 d SR . .
H10B H 0.9233 0.1932 0.7699 0.075 Uiso 0.50 1 d PR . .
C11 C 0.4622(9) 0.2500 0.7581(6) 0.0437(17) Uani 1 2 d S . .
H11A H 0.5197 0.3069 0.7965 0.066 Uiso 0.50 1 d PR . .
H11B H 0.3490 0.2500 0.7810 0.066 Uiso 1 2 d SR . .
C12 C 0.5333(5) 0.1612(3) 0.1080(4) 0.0267(8) Uani 1 1 d . . .
C13 C 0.2713(6) 0.2500 0.0764(5) 0.0268(12) Uani 1 2 d S . .

loop_
_atom_site_aniso_label
_atom_site_aniso_U_11
_atom_site_aniso_U_22
_atom_site_aniso_U_33
_atom_site_aniso_U_23
_atom_site_aniso_U_13
_atom_site_aniso_U_12
Cr1 0.0193(4) 0.0220(5) 0.0136(4) 0.000 0.0029(3) 0.000
Si1 0.0250(7) 0.0321(9) 0.0145(6) 0.000 0.0014(5) 0.000
O1 0.0553(19) 0.040(2) 0.0296(15) -0.0079(13) 0.0153(14) 0.0098(15)
O2 0.032(2) 0.079(4) 0.025(2) 0.000 -0.0060(17) 0.000
N1 0.0219(14) 0.0236(18) 0.0178(13) 0.0003(12) 0.0042(11) -0.0013(12)
N2 0.0231(15) 0.0297(19) 0.0187(14) 0.0070(12) 0.0034(11) -0.0020(13)
N3 0.018(2) 0.028(3) 0.022(2) 0.000 0.0036(16) 0.000
N4 0.020(2) 0.028(3) 0.021(2) 0.000 -0.0030(16) 0.000
C1 0.053(3) 0.035(3) 0.037(2) -0.014(2) 0.012(2) -0.020(2)
C2 0.0309(19) 0.026(2) 0.033(2) -0.0038(16) 0.0088(16) -0.0033(17)
C3 0.039(2) 0.018(2) 0.052(3) 0.0021(17) 0.015(2) -0.0021(17)
C4 0.0306(19) 0.028(2) 0.033(2) 0.0075(17) 0.0103(15) 0.0009(17)
C5 0.063(3) 0.053(4) 0.036(2) 0.023(2) 0.008(2) -0.009(3)
C6 0.021(3) 0.075(6) 0.050(4) 0.000 0.018(3) 0.000
C7 0.018(2) 0.029(3) 0.044(3) 0.000 0.005(2) 0.000
C8 0.016(2) 0.027(3) 0.053(4) 0.000 -0.008(2) 0.000
C9 0.030(3) 0.023(3) 0.038(3) 0.000 -0.013(2) 0.000
C10 0.049(4) 0.059(5) 0.036(4) 0.000 -0.022(3) 0.000
C11 0.049(4) 0.059(5) 0.023(3) 0.000 0.006(3) 0.000
C12 0.0294(18) 0.027(2) 0.0238(18) 0.0014(15) 0.0051(14) 0.0026(16)
C13 0.020(2) 0.039(4) 0.021(2) 0.000 0.0038(19) 0.000

loop_
_atom_type_symbol
_atom_type_description
_atom_type_scat_dispersion_real
_atom_type_scat_dispersion_imag
_atom_type_scat_source
C C 0.0033 0.0016 'International Tables Vol C Tables 4.2.6.8 and 6.1.1.4'
H H 0.0000 0.0000 'International Tables Vol C Tables 4.2.6.8 and 6.1.1.4'
N N 0.0061 0.0033 'International Tables Vol C Tables 4.2.6.8 and 6.1.1.4'
O O 0.0106 0.0060 'International Tables Vol C Tables 4.2.6.8 and 6.1.1.4'
Si Si 0.0817 0.0704 'International Tables Vol C Tables 4.2.6.8 and 6.1.1.4'
Cr Cr 0.3209 0.6236 'International Tables Vol C Tables 4.2.6.8 and 6.1.1.4'

loop_
_geom_angle_atom_site_label_1
_geom_angle_atom_site_label_2
_geom_angle_atom_site_label_3
_geom_angle
_geom_angle_site_symmetry_1
_geom_angle_site_symmetry_3
_geom_angle_publ_flag
C13 Cr1 C12 83.47(17) . . ?
C13 Cr1 C12 83.47(17) . 4_565 ?
C12 Cr1 C12 84.7(3) . 4_565 ?
C13 Cr1 N1 96.03(14) . 4_565 ?
C12 Cr1 N1 179.46(15) . 4_565 ?
C12 Cr1 N1 95.45(15) 4_565 4_565 ?
C13 Cr1 N1 96.03(14) . . ?
C12 Cr1 N1 95.45(16) . . ?
C12 Cr1 N1 179.46(15) 4_565 . ?
N1 Cr1 N1 84.38(16) 4_565 . ?
C13 Cr1 N3 175.38(19) . . ?
C12 Cr1 N3 93.13(14) . . ?
C12 Cr1 N3 93.13(14) 4_565 . ?
N1 Cr1 N3 87.39(11) 4_565 . ?
N1 Cr1 N3 87.39(11) . . ?
N4 Si1 N2 105.99(13) . . ?
N4 Si1 N2 105.99(13) . 4_565 ?
N2 Si1 N2 106.3(2) . 4_565 ?
N4 Si1 C11 113.1(3) . . ?
N2 Si1 C11 112.48(15) . . ?
N2 Si1 C11 112.48(15) 4_565 . ?
C2 N1 N2 105.8(3) . . ?
C2 N1 Cr1 130.6(2) . . ?
N2 N1 Cr1 123.6(2) . . ?
C4 N2 N1 110.2(3) . . ?
C4 N2 Si1 132.9(3) . . ?
N1 N2 Si1 116.8(2) . . ?
C7 N3 N4 105.7(4) . . ?
C7 N3 Cr1 130.3(4) . . ?
N4 N3 Cr1 123.9(3) . . ?
C9 N4 N3 110.5(4) . . ?
C9 N4 Si1 133.2(4) . . ?
N3 N4 Si1 116.3(3) . . ?
N1 C2 C3 110.0(4) . . ?
N1 C2 C1 123.0(4) . . ?
C3 C2 C1 127.1(4) . . ?
C4 C3 C2 107.3(4) . . ?
C5 C4 C3 128.1(4) . . ?
C5 C4 N2 125.2(4) . . ?
C3 C4 N2 106.8(3) . . ?
N3 C7 C8 110.0(5) . . ?
N3 C7 C6 124.1(5) . . ?
C8 C7 C6 126.0(5) . . ?
C9 C8 C7 107.6(5) . . ?
C10 C9 N4 124.9(6) . . ?
C10 C9 C8 128.9(6) . . ?
N4 C9 C8 106.2(5) . . ?
O1 C12 Cr1 174.5(3) . . ?
O2 C13 Cr1 172.3(5) . . ?

loop_
_geom_bond_atom_site_label_1
_geom_bond_atom_site_label_2
_geom_bond_distance
_geom_bond_site_symmetry_2
_geom_bond_publ_flag
Cr1 C13 1.813(5) . ?
Cr1 C12 1.817(4) . ?
Cr1 C12 1.817(4) 4_565 ?
Cr1 N1 2.164(3) 4_565 ?
Cr1 N1 2.164(3) . ?
Cr1 N3 2.182(4) . ?
Si1 N4 1.751(5) . ?
Si1 N2 1.755(3) . ?
Si1 N2 1.755(3) 4_565 ?
Si1 C11 1.817(6) . ?
O1 C12 1.172(5) . ?
O2 C13 1.173(7) . ?
N1 C2 1.340(5) . ?
N1 N2 1.389(4) . ?
N2 C4 1.378(5) . ?
N3 C7 1.335(6) . ?
N3 N4 1.387(6) . ?
N4 C9 1.370(7) . ?
C1 C2 1.498(5) . ?
C2 C3 1.408(6) . ?
C3 C4 1.361(6) . ?
C4 C5 1.495(6) . ?
C6 C7 1.495(8) . ?
C7 C8 1.395(8) . ?
C8 C9 1.366(9) . ?
C9 C10 1.497(9) . ?
